data_4131825
loop_
_publ_author_name
'Trost, Barry M.'
'Gnanamani, Elumalai'
'Tracy, Jacob S.'
'Kalnmals, Christopher A.'

_publ_section_title
;
 Zn-ProPhenol Catalyzed Enantio- and Diastereoselective Direct Vinylogous
 Mannich Reactions between \a,\b- and \b,\g-Butenolides and Aldimines.
;
_journal_issue 50
_journal_name_full 'Journal of the American Chemical Society'
_journal_page_first 18198
_journal_page_last 18201
_journal_paper_doi 10.1021/jacs.7b11361
_journal_volume 139
_journal_year 2017
_chemical_absolute_configuration ad
_chemical_formula_moiety 'C23 H22 F N O4'
_chemical_formula_sum 'C23 H22 F N O4'
_chemical_formula_weight 395.41
_space_group_crystal_system orthorhombic
_space_group_IT_number 19
_space_group_name_Hall 'P 2ac 2ab'
_space_group_name_H-M_alt 'P 21 21 21'
_atom_sites_solution_hydrogens mixed
_atom_sites_solution_primary dual
_atom_sites_solution_secondary difmap
_audit_creation_method SHELXL-2016/6
_cell_angle_alpha 90
_cell_angle_beta 90
_cell_angle_gamma 90
_cell_formula_units_Z 4
_cell_length_a 7.0224(2)
_cell_length_b 11.4699(4)
_cell_length_c 24.6868(8)
_cell_measurement_reflns_used 9850
_cell_measurement_temperature 120(2)
_cell_measurement_theta_max 72.12
_cell_measurement_theta_min 3.58
_cell_volume 1988.43(11)
_computing_cell_refinement 'Bruker SAINT (Bruker, 2015)'
_computing_data_collection 'Bruker APEX-3 (Bruker, 2015)'
_computing_data_reduction 'Bruker SAINT (Bruker, 2015)'
_computing_molecular_graphics 'Bruker XP (Bruker, 2015)'
_computing_publication_material 'CIFTAB (Sheldrick, 2008)'
_computing_structure_refinement 'SHELXL-2016/6 (Sheldrick, 2015)'
_computing_structure_solution 'SHELXT-2014/2 (Sheldrick, 2015)'
_diffrn_ambient_temperature 120(2)
_diffrn_detector_area_resol_mean 8.33
_diffrn_measured_fraction_theta_full 1.000
_diffrn_measured_fraction_theta_max 0.999
_diffrn_measurement_device_type 'Bruker APEX-II'
_diffrn_measurement_method 'combination of \w and \f-scans '
_diffrn_radiation_type CuK\a
_diffrn_radiation_wavelength 1.54184
_diffrn_reflns_av_R_equivalents 0.0314
_diffrn_reflns_av_unetI/netI 0.0149
_diffrn_reflns_Laue_measured_fraction_full 1.000
_diffrn_reflns_Laue_measured_fraction_max 0.999
_diffrn_reflns_limit_h_max 8
_diffrn_reflns_limit_h_min -8
_diffrn_reflns_limit_k_max 14
_diffrn_reflns_limit_k_min -14
_diffrn_reflns_limit_l_max 30
_diffrn_reflns_limit_l_min -29
_diffrn_reflns_number 37274
_diffrn_reflns_point_group_measured_fraction_full 1.000
_diffrn_reflns_point_group_measured_fraction_max 0.998
_diffrn_reflns_theta_full 67.679
_diffrn_reflns_theta_max 72.176
_diffrn_reflns_theta_min 3.581
_diffrn_source 'Incoatec micro-focus'
_exptl_absorpt_coefficient_mu 0.798
_exptl_absorpt_correction_T_max 0.9732
_exptl_absorpt_correction_T_min 0.8987
_exptl_absorpt_correction_type numerical
_exptl_absorpt_process_details 'SADABS (Krause et al., 2015)'
_exptl_crystal_colour colorless
_exptl_crystal_density_diffrn 1.321
_exptl_crystal_description rod
_exptl_crystal_F_000 832
_exptl_crystal_size_max 0.192
_exptl_crystal_size_mid 0.130
_exptl_crystal_size_min 0.076
_refine_diff_density_max 0.183
_refine_diff_density_min -0.208
_refine_diff_density_rms 0.034
_refine_ls_abs_structure_details
;
 Flack x determined using 1622 quotients [(I+)-(I-)]/[(I+)+(I-)]
 (Parsons, Flack and Wagner, Acta Cryst. B69 (2013) 249-259).
;
_refine_ls_abs_structure_Flack 0.00(4)
_refine_ls_extinction_method none
_refine_ls_goodness_of_fit_ref 1.039
_refine_ls_hydrogen_treatment mixed
_refine_ls_matrix_type full
_refine_ls_number_parameters 266
_refine_ls_number_reflns 3923
_refine_ls_number_restraints 0
_refine_ls_restrained_S_all 1.039
_refine_ls_R_factor_all 0.0258
_refine_ls_R_factor_gt 0.0254
_refine_ls_shift/su_max 0.001
_refine_ls_shift/su_mean 0.000
_refine_ls_structure_factor_coef Fsqd
_refine_ls_weighting_details 'w=1/[\s^2^(Fo^2^)+(0.0423P)^2^+0.2436P] where P=(Fo^2^+2Fc^2^)/3'
_refine_ls_weighting_scheme calc
_refine_ls_wR_factor_gt 0.0679
_refine_ls_wR_factor_ref 0.0681
_reflns_Friedel_coverage 0.727
_reflns_Friedel_fraction_full 1.000
_reflns_Friedel_fraction_max 0.998
_reflns_number_gt 3858
_reflns_number_total 3923
_reflns_threshold_expression 'I > 2\s(I)'
_cod_data_source_file ja7b11361_si_002.cif
_cod_data_source_block su1710
_cod_database_code 4131825
_shelx_shelxl_version_number 2016/6
_shelx_space_group_comment
;
The symmetry employed for this shelxl refinement is uniquely defined
by the following loop, which should always be used as a source of
symmetry information in preference to the above space-group names.
They are only intended as comments.
;
_shelx_estimated_absorpt_t_min 0.862
_shelx_estimated_absorpt_t_max 0.942
_diffrn_source_monochromator 'MONTEL Multi-layer'

loop_
_space_group_symop_operation_xyz
'x, y, z'
'-x+1/2, -y, z+1/2'
'-x, y+1/2, -z+1/2'
'x+1/2, -y+1/2, -z'

loop_
_atom_site_label
_atom_site_type_symbol
_atom_site_fract_x
_atom_site_fract_y
_atom_site_fract_z
_atom_site_U_iso_or_equiv
_atom_site_adp_type
_atom_site_occupancy
_atom_site_site_symmetry_order
_atom_site_calc_flag
_atom_site_refinement_flags_posn
_atom_site_refinement_flags_adp
F1 F 0.31207(16) 1.12910(10) 0.31081(5) 0.0428(3) Uani 1 1 d . .
O1 O 1.0614(2) 0.76872(12) 0.49673(5) 0.0418(3) Uani 1 1 d . .
O2 O 0.93536(15) 0.80052(8) 0.41483(4) 0.0222(2) Uani 1 1 d . .
O3 O 0.61828(19) 0.47105(10) 0.34949(4) 0.0323(3) Uani 1 1 d . .
O4 O 0.53075(18) 0.48742(9) 0.43748(4) 0.0287(2) Uani 1 1 d . .
N1 N 0.63470(18) 0.64378(11) 0.39539(5) 0.0226(3) Uani 1 1 d . .
H1N H 0.619(3) 0.6722(17) 0.4268(8) 0.030(5) Uiso 1 1 d . .
C1 C 1.0400(2) 0.73650(14) 0.45071(6) 0.0276(3) Uani 1 1 d . .
C2 C 1.1121(2) 0.63272(14) 0.42292(6) 0.0294(3) Uani 1 1 d . .
H2 H 1.192519 0.575103 0.438430 0.035 Uiso 1 1 calc R U
C3 C 1.0466(2) 0.63239(13) 0.37247(6) 0.0240(3) Uani 1 1 d . .
C4 C 1.0891(2) 0.55617(14) 0.32488(7) 0.0311(3) Uani 1 1 d . .
H4A H 0.970583 0.519166 0.311643 0.037 Uiso 1 1 calc R U
H4B H 1.179200 0.493829 0.335510 0.037 Uiso 1 1 calc R U
C5 C 1.1773(2) 0.63190(17) 0.27992(7) 0.0348(4) Uani 1 1 d . .
H5A H 1.307503 0.655114 0.290831 0.042 Uiso 1 1 calc R U
H5B H 1.187525 0.585104 0.246350 0.042 Uiso 1 1 calc R U
C6 C 1.0603(2) 0.74134(15) 0.26825(6) 0.0294(3) Uani 1 1 d . .
H6A H 0.936456 0.718410 0.252350 0.035 Uiso 1 1 calc R U
H6B H 1.128422 0.789840 0.241324 0.035 Uiso 1 1 calc R U
C7 C 1.0250(2) 0.81368(13) 0.31959(6) 0.0231(3) Uani 1 1 d . .
H7A H 1.147784 0.843675 0.333503 0.028 Uiso 1 1 calc R U
H7B H 0.943264 0.881332 0.310648 0.028 Uiso 1 1 calc R U
C8 C 0.9283(2) 0.73997(12) 0.36339(5) 0.0196(3) Uani 1 1 d . .
C9 C 0.7144(2) 0.71302(12) 0.35183(5) 0.0197(3) Uani 1 1 d . .
H9 H 0.708486 0.665108 0.318026 0.024 Uiso 1 1 calc R U
C10 C 0.6006(2) 0.82339(12) 0.34192(5) 0.0204(3) Uani 1 1 d . .
C11 C 0.5410(2) 0.89516(13) 0.38432(6) 0.0257(3) Uani 1 1 d . .
H11 H 0.567820 0.873405 0.420662 0.031 Uiso 1 1 calc R U
C12 C 0.4428(2) 0.99806(14) 0.37404(6) 0.0299(3) Uani 1 1 d . .
H12 H 0.401493 1.046646 0.402911 0.036 Uiso 1 1 calc R U
C13 C 0.4069(2) 1.02782(14) 0.32095(7) 0.0295(3) Uani 1 1 d . .
C14 C 0.4594(2) 0.95893(15) 0.27803(6) 0.0288(3) Uani 1 1 d . .
H14 H 0.429818 0.980855 0.241887 0.035 Uiso 1 1 calc R U
C15 C 0.5569(2) 0.85631(14) 0.28892(5) 0.0242(3) Uani 1 1 d . .
H15 H 0.594636 0.807527 0.259733 0.029 Uiso 1 1 calc R U
C16 C 0.5970(2) 0.52916(12) 0.39003(6) 0.0218(3) Uani 1 1 d . .
C17 C 0.4835(2) 0.36559(13) 0.43996(6) 0.0260(3) Uani 1 1 d . .
H17A H 0.582297 0.318808 0.421346 0.031 Uiso 1 1 calc R U
H17B H 0.359689 0.351211 0.422000 0.031 Uiso 1 1 calc R U
C18 C 0.4727(2) 0.33218(12) 0.49880(6) 0.0217(3) Uani 1 1 d . .
C19 C 0.4545(3) 0.41457(14) 0.53950(6) 0.0304(3) Uani 1 1 d . .
H19 H 0.450648 0.495095 0.530549 0.037 Uiso 1 1 calc R U
C20 C 0.4417(3) 0.38003(16) 0.59348(7) 0.0377(4) Uani 1 1 d . .
H20 H 0.429476 0.437066 0.621170 0.045 Uiso 1 1 calc R U
C21 C 0.4467(3) 0.26317(16) 0.60690(6) 0.0373(4) Uani 1 1 d . .
H21 H 0.438713 0.239694 0.643734 0.045 Uiso 1 1 calc R U
C22 C 0.4633(3) 0.18051(14) 0.56636(7) 0.0336(4) Uani 1 1 d . .
H22 H 0.464868 0.099989 0.575368 0.040 Uiso 1 1 calc R U
C23 C 0.4778(2) 0.21478(13) 0.51256(6) 0.0271(3) Uani 1 1 d . .
H23 H 0.491179 0.157573 0.484990 0.033 Uiso 1 1 calc R U

loop_
_atom_site_aniso_label
_atom_site_aniso_U_11
_atom_site_aniso_U_22
_atom_site_aniso_U_33
_atom_site_aniso_U_23
_atom_site_aniso_U_13
_atom_site_aniso_U_12
F1 0.0430(6) 0.0354(5) 0.0499(6) 0.0147(5) -0.0050(5) 0.0127(5)
O1 0.0560(8) 0.0488(7) 0.0206(5) -0.0029(5) -0.0141(5) 0.0026(7)
O2 0.0288(5) 0.0220(5) 0.0157(4) -0.0026(4) -0.0037(4) 0.0007(4)
O3 0.0519(7) 0.0254(5) 0.0197(5) 0.0006(4) 0.0014(5) -0.0059(5)
O4 0.0418(6) 0.0202(5) 0.0242(5) 0.0039(4) 0.0096(5) -0.0011(4)
N1 0.0294(6) 0.0230(6) 0.0154(5) 0.0012(5) 0.0040(5) -0.0016(5)
C1 0.0312(7) 0.0295(7) 0.0220(7) 0.0026(6) -0.0069(6) -0.0006(6)
C2 0.0296(7) 0.0273(7) 0.0315(8) 0.0032(6) -0.0064(6) 0.0041(7)
C3 0.0232(7) 0.0215(6) 0.0273(7) -0.0009(6) 0.0003(6) -0.0002(6)
C4 0.0283(8) 0.0276(7) 0.0375(8) -0.0111(7) 0.0018(6) 0.0026(6)
C5 0.0281(7) 0.0448(9) 0.0315(8) -0.0155(8) 0.0078(6) -0.0031(7)
C6 0.0260(7) 0.0429(9) 0.0195(6) -0.0049(6) 0.0037(6) -0.0087(7)
C7 0.0230(7) 0.0260(7) 0.0201(6) 0.0001(5) -0.0001(5) -0.0043(6)
C8 0.0235(7) 0.0201(6) 0.0151(6) -0.0025(5) -0.0018(5) -0.0005(5)
C9 0.0230(7) 0.0218(6) 0.0142(6) 0.0003(5) 0.0014(5) -0.0025(5)
C10 0.0186(6) 0.0236(7) 0.0189(6) 0.0026(5) -0.0012(5) -0.0035(5)
C11 0.0281(7) 0.0291(7) 0.0200(6) 0.0008(5) -0.0035(6) 0.0039(6)
C12 0.0311(8) 0.0291(7) 0.0296(7) -0.0020(6) -0.0036(6) 0.0040(7)
C13 0.0239(7) 0.0264(7) 0.0381(8) 0.0091(6) -0.0040(6) 0.0019(6)
C14 0.0249(7) 0.0366(8) 0.0248(7) 0.0127(6) -0.0023(6) -0.0036(6)
C15 0.0227(7) 0.0311(7) 0.0187(6) 0.0042(6) 0.0002(5) -0.0049(6)
C16 0.0223(6) 0.0242(7) 0.0190(6) 0.0032(5) -0.0007(5) 0.0009(5)
C17 0.0329(8) 0.0214(7) 0.0237(7) 0.0029(6) 0.0015(6) -0.0028(6)
C18 0.0179(6) 0.0229(7) 0.0243(7) 0.0035(5) -0.0010(5) -0.0010(5)
C19 0.0404(9) 0.0241(7) 0.0268(7) 0.0020(6) 0.0014(7) -0.0024(7)
C20 0.0518(11) 0.0367(9) 0.0247(8) -0.0021(7) 0.0009(7) -0.0070(8)
C21 0.0457(10) 0.0427(9) 0.0235(7) 0.0098(7) 0.0000(7) -0.0042(8)
C22 0.0379(9) 0.0265(7) 0.0364(9) 0.0129(7) -0.0014(7) -0.0010(7)
C23 0.0275(7) 0.0235(7) 0.0303(8) 0.0020(6) 0.0011(6) 0.0011(6)

loop_
_atom_type_symbol
_atom_type_description
_atom_type_scat_dispersion_real
_atom_type_scat_dispersion_imag
_atom_type_scat_source
C C 0.0181 0.0091 'International Tables Vol C Tables 4.2.6.8 and 6.1.1.4'
H H 0.0000 0.0000 'International Tables Vol C Tables 4.2.6.8 and 6.1.1.4'
N N 0.0311 0.0180 'International Tables Vol C Tables 4.2.6.8 and 6.1.1.4'
O O 0.0492 0.0322 'International Tables Vol C Tables 4.2.6.8 and 6.1.1.4'
F F 0.0727 0.0534 'International Tables Vol C Tables 4.2.6.8 and 6.1.1.4'

loop_
_geom_angle_atom_site_label_1
_geom_angle_atom_site_label_2
_geom_angle_atom_site_label_3
_geom_angle
C1 O2 C8 109.23(11)
C16 O4 C17 117.51(12)
C16 N1 C9 122.51(12)
C16 N1 H1N 116.1(13)
C9 N1 H1N 121.2(13)
O1 C1 O2 120.96(15)
O1 C1 C2 130.40(15)
O2 C1 C2 108.63(12)
C3 C2 C1 108.78(14)
C3 C2 H2 125.6
C1 C2 H2 125.6
C2 C3 C4 132.04(15)
C2 C3 C8 109.19(13)
C4 C3 C8 118.25(13)
C3 C4 C5 108.49(13)
C3 C4 H4A 110.0
C5 C4 H4A 110.0
C3 C4 H4B 110.0
C5 C4 H4B 110.0
H4A C4 H4B 108.4
C6 C5 C4 112.56(13)
C6 C5 H5A 109.1
C4 C5 H5A 109.1
C6 C5 H5B 109.1
C4 C5 H5B 109.1
H5A C5 H5B 107.8
C5 C6 C7 112.06(13)
C5 C6 H6A 109.2
C7 C6 H6A 109.2
C5 C6 H6B 109.2
C7 C6 H6B 109.2
H6A C6 H6B 107.9
C8 C7 C6 110.87(12)
C8 C7 H7A 109.5
C6 C7 H7A 109.5
C8 C7 H7B 109.5
C6 C7 H7B 109.5
H7A C7 H7B 108.1
O2 C8 C3 104.12(11)
O2 C8 C7 109.82(11)
C3 C8 C7 108.25(12)
O2 C8 C9 106.78(11)
C3 C8 C9 113.35(11)
C7 C8 C9 114.03(11)
N1 C9 C10 111.92(11)
N1 C9 C8 110.17(11)
C10 C9 C8 111.80(11)
N1 C9 H9 107.6
C10 C9 H9 107.6
C8 C9 H9 107.6
C15 C10 C11 118.52(13)
C15 C10 C9 119.52(13)
C11 C10 C9 121.95(12)
C12 C11 C10 120.83(13)
C12 C11 H11 119.6
C10 C11 H11 119.6
C13 C12 C11 118.34(14)
C13 C12 H12 120.8
C11 C12 H12 120.8
F1 C13 C14 118.71(14)
F1 C13 C12 118.40(15)
C14 C13 C12 122.88(14)
C13 C14 C15 118.12(13)
C13 C14 H14 120.9
C15 C14 H14 120.9
C14 C15 C10 121.29(14)
C14 C15 H15 119.4
C10 C15 H15 119.4
O3 C16 N1 126.42(13)
O3 C16 O4 124.38(13)
N1 C16 O4 109.20(12)
O4 C17 C18 107.49(12)
O4 C17 H17A 110.2
C18 C17 H17A 110.2
O4 C17 H17B 110.2
C18 C17 H17B 110.2
H17A C17 H17B 108.5
C19 C18 C23 119.10(14)
C19 C18 C17 122.09(13)
C23 C18 C17 118.80(13)
C18 C19 C20 120.38(15)
C18 C19 H19 119.8
C20 C19 H19 119.8
C21 C20 C19 120.25(16)
C21 C20 H20 119.9
C19 C20 H20 119.9
C20 C21 C22 119.59(14)
C20 C21 H21 120.2
C22 C21 H21 120.2
C21 C22 C23 120.27(15)
C21 C22 H22 119.9
C23 C22 H22 119.9
C22 C23 C18 120.41(15)
C22 C23 H23 119.8
C18 C23 H23 119.8

loop_
_geom_bond_atom_site_label_1
_geom_bond_atom_site_label_2
_geom_bond_distance
F1 C13 1.3623(18)
O1 C1 1.2043(19)
O2 C1 1.3650(18)
O2 C8 1.4482(15)
O3 C16 1.2117(18)
O4 C16 1.3482(17)
O4 C17 1.4375(18)
N1 C16 1.3475(19)
N1 C9 1.4495(17)
N1 H1N 0.85(2)
C1 C2 1.464(2)
C2 C3 1.328(2)
C2 H2 0.9500
C3 C4 1.495(2)
C3 C8 1.504(2)
C4 C5 1.539(2)
C4 H4A 0.9900
C4 H4B 0.9900
C5 C6 1.527(3)
C5 H5A 0.9900
C5 H5B 0.9900
C6 C7 1.535(2)
C6 H6A 0.9900
C6 H6B 0.9900
C7 C8 1.5313(19)
C7 H7A 0.9900
C7 H7B 0.9900
C8 C9 1.5595(19)
C9 C10 1.517(2)
C9 H9 1.0000
C10 C15 1.3959(18)
C10 C11 1.396(2)
C11 C12 1.390(2)
C11 H11 0.9500
C12 C13 1.378(2)
C12 H12 0.9500
C13 C14 1.372(2)
C14 C15 1.388(2)
C14 H14 0.9500
C15 H15 0.9500
C17 C18 1.5042(19)
C17 H17A 0.9900
C17 H17B 0.9900
C18 C19 1.385(2)
C18 C23 1.389(2)
C19 C20 1.393(2)
C19 H19 0.9500
C20 C21 1.381(3)
C20 H20 0.9500
C21 C22 1.383(2)
C21 H21 0.9500
C22 C23 1.389(2)
C22 H22 0.9500
C23 H23 0.9500

loop_
_geom_hbond_atom_site_label_D
_geom_hbond_atom_site_label_H
_geom_hbond_atom_site_label_A
_geom_hbond_distance_DH
_geom_hbond_distance_HA
_geom_hbond_distance_DA
_geom_hbond_angle_DHA
_geom_hbond_site_symmetry_A
N1 H1N O1 0.85(2) 2.05(2) 2.8921(17) 175(2) 4_466
C2 H2 O4 0.95 2.58 3.399(2) 144.6 1_655
C14 H14 O3 0.95 2.28 3.1980(18) 161.3 3_655

loop_
_geom_torsion_atom_site_label_1
_geom_torsion_atom_site_label_2
_geom_torsion_atom_site_label_3
_geom_torsion_atom_site_label_4
_geom_torsion
C8 O2 C1 O1 -178.24(15)
C8 O2 C1 C2 2.24(17)
O1 C1 C2 C3 178.26(18)
O2 C1 C2 C3 -2.28(19)
C1 C2 C3 C4 172.67(16)
C1 C2 C3 C8 1.35(18)
C2 C3 C4 C5 -117.3(2)
C8 C3 C4 C5 53.38(18)
C3 C4 C5 C6 -50.10(18)
C4 C5 C6 C7 54.30(18)
C5 C6 C7 C8 -56.15(17)
C1 O2 C8 C3 -1.40(15)
C1 O2 C8 C7 -117.12(13)
C1 O2 C8 C9 118.78(13)
C2 C3 C8 O2 -0.03(16)
C4 C3 C8 O2 -172.72(12)
C2 C3 C8 C7 116.78(14)
C4 C3 C8 C7 -55.90(17)
C2 C3 C8 C9 -115.68(14)
C4 C3 C8 C9 71.64(16)
C6 C7 C8 O2 167.09(12)
C6 C7 C8 C3 54.02(16)
C6 C7 C8 C9 -73.13(15)
C16 N1 C9 C10 129.18(14)
C16 N1 C9 C8 -105.77(15)
O2 C8 C9 N1 -58.16(14)
C3 C8 C9 N1 55.90(15)
C7 C8 C9 N1 -179.64(12)
O2 C8 C9 C10 66.96(13)
C3 C8 C9 C10 -178.99(11)
C7 C8 C9 C10 -54.52(15)
N1 C9 C10 C15 -135.40(13)
C8 C9 C10 C15 100.46(15)
N1 C9 C10 C11 46.00(19)
C8 C9 C10 C11 -78.14(17)
C15 C10 C11 C12 -1.0(2)
C9 C10 C11 C12 177.64(14)
C10 C11 C12 C13 -0.4(2)
C11 C12 C13 F1 -179.48(15)
C11 C12 C13 C14 1.8(2)
F1 C13 C14 C15 179.63(14)
C12 C13 C14 C15 -1.6(2)
C13 C14 C15 C10 0.1(2)
C11 C10 C15 C14 1.1(2)
C9 C10 C15 C14 -177.51(13)
C9 N1 C16 O3 -2.2(2)
C9 N1 C16 O4 177.79(13)
C17 O4 C16 O3 0.4(2)
C17 O4 C16 N1 -179.55(13)
C16 O4 C17 C18 162.78(13)
O4 C17 C18 C19 17.5(2)
O4 C17 C18 C23 -163.66(14)
C23 C18 C19 C20 0.1(3)
C17 C18 C19 C20 178.92(16)
C18 C19 C20 C21 -0.1(3)
C19 C20 C21 C22 -0.4(3)
C20 C21 C22 C23 0.9(3)
C21 C22 C23 C18 -1.0(3)
C19 C18 C23 C22 0.5(2)
C17 C18 C23 C22 -178.39(15)
